data_7023481
loop_
_publ_author_name
'Moon, So Yun'
'Kim, Euni'
'Noh, Tae Hwan'
'Lee, Young-A'
'Jung, Ok-Sang'

_publ_section_title
;
 Triple-meso helices as alcohol reservoirs and discriminators: structural
 properties and thermal behaviors of silver(I) coordination molecular
 braids containing diethylbis(4-pyridyl)silanes.
;
_journal_issue 38
_journal_name_full 'Dalton transactions (Cambridge, England : 2003)'
_journal_page_first 13974
_journal_page_last 13980
_journal_paper_doi 10.1039/c3dt51398j
_journal_volume 42
_journal_year 2013
_chemical_formula_sum 'C46 H58 Ag3 F9 N6 O10 S3 Si3'
_chemical_formula_weight 1530.04
_chemical_name_systematic
; 
 ? 
;
_space_group_IT_number 2
_symmetry_cell_setting triclinic
_symmetry_space_group_name_Hall '-P 1'
_symmetry_space_group_name_H-M 'P -1'
_atom_sites_solution_hydrogens geom
_atom_sites_solution_primary direct
_atom_sites_solution_secondary difmap
_audit_creation_method SHELXL-97
_cell_angle_alpha 109.1120(10)
_cell_angle_beta 102.7410(10)
_cell_angle_gamma 91.4050(10)
_cell_formula_units_Z 2
_cell_length_a 11.87020(10)
_cell_length_b 14.0565(2)
_cell_length_c 20.2429(2)
_cell_measurement_reflns_used 9922
_cell_measurement_temperature 293(2)
_cell_measurement_theta_max 24.70
_cell_measurement_theta_min 2.19
_cell_volume 3095.65(6)
_computing_cell_refinement 'Bruker AFEX2'
_computing_data_collection 'Bruker AFEX2'
_computing_data_reduction 'Bruker AFEX2'
_computing_molecular_graphics 'Bruker SHELXTL'
_computing_publication_material 'Bruker SHELXTL'
_computing_structure_refinement 'SHELXL-97 (Sheldrick, 2008)'
_computing_structure_solution 'SHELXS-97 (Sheldrick, 2008)'
_diffrn_ambient_temperature 293(2)
_diffrn_measured_fraction_theta_full 0.995
_diffrn_measured_fraction_theta_max 0.995
_diffrn_measurement_device_type 'Bruker Breeze CCD'
_diffrn_measurement_method 'phi and omega scans'
_diffrn_radiation_monochromator graphite
_diffrn_radiation_source 'fine-focus sealed tube'
_diffrn_radiation_type MoK\a
_diffrn_radiation_wavelength 0.71073
_diffrn_reflns_av_R_equivalents 0.0314
_diffrn_reflns_av_unetI/netI 0.0403
_diffrn_reflns_limit_h_max 14
_diffrn_reflns_limit_h_min -14
_diffrn_reflns_limit_k_max 17
_diffrn_reflns_limit_k_min -17
_diffrn_reflns_limit_l_max 24
_diffrn_reflns_limit_l_min -24
_diffrn_reflns_number 48328
_diffrn_reflns_theta_full 26.00
_diffrn_reflns_theta_max 26.00
_diffrn_reflns_theta_min 1.54
_exptl_absorpt_coefficient_mu 1.181
_exptl_absorpt_correction_T_max 0.7258
_exptl_absorpt_correction_T_min 0.6625
_exptl_absorpt_correction_type multi-scan
_exptl_absorpt_process_details SADABS
_exptl_crystal_colour colorless
_exptl_crystal_density_diffrn 1.641
_exptl_crystal_density_method 'not measured'
_exptl_crystal_description block
_exptl_crystal_F_000 1536
_exptl_crystal_size_max 0.38
_exptl_crystal_size_mid 0.35
_exptl_crystal_size_min 0.29
_refine_diff_density_max 5.264
_refine_diff_density_min -4.263
_refine_diff_density_rms 0.134
_refine_ls_extinction_method none
_refine_ls_goodness_of_fit_ref 1.025
_refine_ls_hydrogen_treatment constr
_refine_ls_matrix_type full
_refine_ls_number_parameters 868
_refine_ls_number_reflns 12111
_refine_ls_number_restraints 153
_refine_ls_restrained_S_all 1.030
_refine_ls_R_factor_all 0.1183
_refine_ls_R_factor_gt 0.0847
_refine_ls_shift/su_max 0.001
_refine_ls_shift/su_mean 0.000
_refine_ls_structure_factor_coef Fsqd
_refine_ls_weighting_details 'calc w=1/[\s^2^(Fo^2^)+(0.0783P)^2^+30.6914P] where P=(Fo^2^+2Fc^2^)/3'
_refine_ls_weighting_scheme calc
_refine_ls_wR_factor_gt 0.2001
_refine_ls_wR_factor_ref 0.2247
_reflns_number_gt 8444
_reflns_number_total 12111
_reflns_threshold_expression >2sigma(I)
_cod_data_source_file c3dt51398j.txt
_cod_data_source_block 939630
_cod_depositor_comments
;
The following automatic conversions were performed:

'_symmetry_cell_setting' value 'Triclinic' changed to 'triclinic'
according to /home/saulius/struct/CIF-dictionaries/cif_core.dic
dictionary named 'cif_core.dic' version 2.4.2 from 2011-04-26.

Automatic conversion script
Id: cif_fix_values 1891 2012-01-12 08:04:46Z andrius 
;
_cod_original_sg_symbol_H-M P-1
_cod_database_code 7023481

loop_
_symmetry_equiv_pos_as_xyz
'x, y, z'
'-x, -y, -z'

loop_
_atom_site_label
_atom_site_type_symbol
_atom_site_fract_x
_atom_site_fract_y
_atom_site_fract_z
_atom_site_U_iso_or_equiv
_atom_site_adp_type
_atom_site_occupancy
_atom_site_symmetry_multiplicity
_atom_site_calc_flag
_atom_site_refinement_flags
_atom_site_disorder_assembly
_atom_site_disorder_group
Ag1 Ag 1.0000 0.5000 0.0000 0.0522(3) Uani 1 2 d S . .
Ag2 Ag 0.67958(10) 0.12413(7) 0.25043(5) 0.0915(4) Uani 1 1 d D . .
Ag3 Ag -0.10415(7) -0.02005(7) -0.22092(5) 0.0698(3) Uani 1 1 d . . .
Ag4 Ag -0.5000 0.5000 0.0000 0.0633(3) Uani 1 2 d S . .
Si1 Si 1.0116(2) 0.57693(16) 0.35336(11) 0.0394(5) Uani 1 1 d . . .
Si2 Si 0.2634(2) -0.22851(19) -0.00948(16) 0.0637(8) Uani 1 1 d D . .
Si3 Si -0.5078(2) 0.24965(17) -0.35078(12) 0.0421(5) Uani 1 1 d . . .
S1 S 0.2363(2) 0.29259(16) -0.01363(11) 0.0484(5) Uani 1 1 d . . .
S2 S 0.1345(2) 0.04610(19) 0.69917(13) 0.0578(6) Uani 1 1 d . . .
S3 S 0.3329(2) 0.2847(2) 0.29459(14) 0.0638(7) Uani 1 1 d D . .
F1 F 0.2918(9) 0.2868(7) 0.1155(4) 0.123(3) Uani 1 1 d . . .
F2 F 0.1927(10) 0.1552(6) 0.0398(5) 0.134(4) Uani 1 1 d . . .
F3 F 0.3649(9) 0.1741(8) 0.0390(6) 0.141(4) Uani 1 1 d . . .
F4 F -0.0545(8) -0.0298(15) 0.5957(12) 0.139(9) Uani 0.65 1 d PD A 1
F5 F 0.1060(17) 0.017(2) 0.5615(8) 0.181(14) Uani 0.65 1 d PD A 1
F6 F 0.073(3) -0.1064(10) 0.5865(13) 0.206(17) Uani 0.65 1 d PD A 1
F4' F -0.0450(13) 0.023(2) 0.5995(15) 0.091(8) Uani 0.35 1 d PDU A 2
F5' F 0.076(5) 0.053(2) 0.573(2) 0.18(2) Uani 0.35 1 d PDU A 2
F6' F 0.091(5) -0.0944(19) 0.568(2) 0.119(13) Uani 0.35 1 d PDU A 2
F7 F 0.3643(11) 0.2205(8) 0.4026(5) 0.165(4) Uani 1 1 d DU . .
F8 F 0.1921(14) 0.2521(15) 0.3682(9) 0.140(6) Uani 0.60 1 d PDU B 1
F9 F 0.322(3) 0.3616(17) 0.4240(12) 0.165(10) Uani 0.60 1 d PDU B 1
O8 O 0.4474(14) 0.3063(13) 0.3171(11) 0.084(5) Uani 0.60 1 d P C 1
O9 O 0.296(3) 0.373(4) 0.287(3) 0.105(14) Uani 0.60 1 d P C 1
C46 C 0.3016(14) 0.2753(14) 0.3688(7) 0.122(11) Uani 0.60 1 d PDU B 1
F8' F 0.455(2) 0.3725(17) 0.4253(11) 0.124(7) Uani 0.40 1 d PU C 2
F9' F 0.262(3) 0.337(2) 0.417(2) 0.134(12) Uani 0.40 1 d PDU C 2
O8' O 0.456(2) 0.273(2) 0.2766(16) 0.082(8) Uani 0.40 1 d P C 2
O9' O 0.252(4) 0.361(5) 0.282(4) 0.066(10) Uani 0.40 1 d P C 2
C46' C 0.344(4) 0.309(7) 0.3816(10) 0.19(3) Uani 0.40 1 d PDU C 2
O1 O 0.2121(7) 0.2160(5) -0.0830(4) 0.075(2) Uani 1 1 d . . .
O2 O 0.3410(8) 0.3541(6) 0.0006(4) 0.090(3) Uani 1 1 d . . .
O3 O 0.1400(8) 0.3410(7) 0.0057(4) 0.095(3) Uani 1 1 d . . .
O4 O 0.1090(10) 0.1459(7) 0.7145(6) 0.089(3) Uani 0.80 1 d P D 1
O5 O 0.2562(8) 0.0343(8) 0.6972(5) 0.066(3) Uani 0.80 1 d P D 1
O6 O 0.0917(10) -0.0193(9) 0.7296(6) 0.086(3) Uani 0.80 1 d P D 1
O4' O 0.047(3) 0.095(3) 0.755(2) 0.075(11) Uani 0.20 1 d P D 2
O5' O 0.233(7) 0.085(6) 0.700(4) 0.13(3) Uani 0.20 1 d PU D 2
O6' O 0.167(5) -0.031(4) 0.723(3) 0.089(14) Uani 0.20 1 d PU . 2
O7 O 0.2795(7) 0.1868(6) 0.2492(4) 0.082(2) Uani 1 1 d . C .
O10 O 0.640(3) 0.106(3) 0.3632(19) 0.134(11) Uani 0.35 1 d PDU E 1
H10A H 0.5619 0.0733 0.3438 0.160 Uiso 0.35 1 d PR E 1
C43 C 0.663(10) 0.142(4) 0.4433(19) 0.25(6) Uani 0.35 1 d PD E 1
H43A H 0.7429 0.1699 0.4637 0.295 Uiso 0.35 1 calc PR E 1
H43B H 0.6491 0.0856 0.4586 0.295 Uiso 0.35 1 calc PR E 1
H43C H 0.6133 0.1925 0.4593 0.295 Uiso 0.35 1 calc PR E 1
O10' O 0.5689(9) 0.1570(10) 0.3518(5) 0.084(4) Uani 0.65 1 d PD F 2
H10D H 0.4951 0.1809 0.3568 0.101 Uiso 0.65 1 d PR F 2
C43' C 0.651(2) 0.186(2) 0.4242(8) 0.111(10) Uani 0.65 1 d PD F 2
H43D H 0.7293 0.1882 0.4190 0.134 Uiso 0.65 1 calc PR F 2
H43E H 0.6390 0.1369 0.4463 0.134 Uiso 0.65 1 calc PR F 2
H43F H 0.6371 0.2514 0.4538 0.134 Uiso 0.65 1 calc PR F 2
N1 N 1.0196(7) 0.5400(5) 0.1148(4) 0.0460(17) Uani 1 1 d . . .
N2 N 0.7861(9) 0.2681(7) 0.2962(5) 0.073(3) Uani 1 1 d . . .
N3 N 0.5493(7) 0.0138(6) 0.1663(4) 0.057(2) Uani 1 1 d . . .
N4 N 0.0102(7) -0.0823(6) -0.1520(4) 0.0552(19) Uani 1 1 d . . .
N5 N -0.2267(7) 0.0535(7) -0.2753(5) 0.066(2) Uani 1 1 d . . .
N6 N -0.5216(8) 0.4308(6) -0.1133(4) 0.062(2) Uani 1 1 d . . .
C1 C 1.0833(8) 0.4883(6) 0.1511(4) 0.046(2) Uani 1 1 d . . .
H1A H 1.1273 0.4410 0.1273 0.055 Uiso 1 1 calc R . .
C2 C 1.0873(8) 0.5013(6) 0.2222(4) 0.047(2) Uani 1 1 d . . .
H2A H 1.1333 0.4631 0.2450 0.056 Uiso 1 1 calc R . .
C3 C 1.0230(7) 0.5714(6) 0.2602(4) 0.0398(18) Uani 1 1 d . . .
C4 C 0.9608(8) 0.6281(7) 0.2231(5) 0.050(2) Uani 1 1 d . . .
H4A H 0.9184 0.6777 0.2461 0.060 Uiso 1 1 calc R . .
C5 C 0.9614(9) 0.6110(7) 0.1519(5) 0.053(2) Uani 1 1 d . . .
H5A H 0.9194 0.6506 0.1285 0.063 Uiso 1 1 calc R . .
C6 C 1.1574(8) 0.5756(7) 0.4113(4) 0.049(2) Uani 1 1 d D . .
H6A H 1.1974 0.5247 0.3826 0.059 Uiso 1 1 calc R . .
H6B H 1.2013 0.6406 0.4233 0.059 Uiso 1 1 calc R . .
C7 C 1.1621(10) 0.5565(9) 0.4776(4) 0.072(3) Uani 1 1 d D . .
H7A H 1.2417 0.5577 0.5018 0.086 Uiso 1 1 calc R . .
H7B H 1.1218 0.4913 0.4671 0.086 Uiso 1 1 calc R . .
H7C H 1.1261 0.6077 0.5080 0.086 Uiso 1 1 calc R . .
C8 C 0.9358(9) 0.6880(7) 0.3955(4) 0.055(2) Uani 1 1 d D . .
H8A H 0.9818 0.7491 0.4007 0.066 Uiso 1 1 calc R . .
H8B H 0.8619 0.6845 0.3622 0.066 Uiso 1 1 calc R . .
C9 C 0.9137(11) 0.6982(9) 0.4646(5) 0.082(3) Uani 1 1 d D . .
H9A H 0.8754 0.7578 0.4807 0.099 Uiso 1 1 calc R . .
H9B H 0.9860 0.7036 0.4989 0.099 Uiso 1 1 calc R . .
H9C H 0.8651 0.6398 0.4603 0.099 Uiso 1 1 calc R . .
C10 C 0.9208(8) 0.4552(6) 0.3354(4) 0.0430(19) Uani 1 1 d . . .
C11 C 0.9674(10) 0.3643(7) 0.3211(5) 0.061(3) Uani 1 1 d . . .
H11A H 1.0467 0.3636 0.3243 0.073 Uiso 1 1 calc R . .
C12 C 0.8994(11) 0.2740(7) 0.3023(6) 0.068(3) Uani 1 1 d . . .
H12A H 0.9351 0.2144 0.2934 0.082 Uiso 1 1 calc R . .
C13 C 0.7393(10) 0.3553(10) 0.3109(6) 0.073(3) Uani 1 1 d . . .
H13A H 0.6600 0.3532 0.3082 0.088 Uiso 1 1 calc R . .
C14 C 0.8015(8) 0.4502(8) 0.3302(5) 0.056(2) Uani 1 1 d . . .
H14A H 0.7640 0.5088 0.3393 0.067 Uiso 1 1 calc R . .
C15 C 0.4410(10) 0.0361(7) 0.1473(5) 0.058(2) Uani 1 1 d . H .
H15A H 0.4233 0.1009 0.1703 0.069 Uiso 1 1 calc R . .
C16 C 0.3536(8) -0.0321(6) 0.0950(5) 0.051(2) Uani 1 1 d . . .
H16A H 0.2790 -0.0134 0.0841 0.061 Uiso 1 1 calc R H .
C17 C 0.3785(7) -0.1288(6) 0.0592(4) 0.0405(18) Uani 1 1 d . H .
C18 C 0.4914(7) -0.1498(6) 0.0792(5) 0.046(2) Uani 1 1 d . . .
H18A H 0.5128 -0.2131 0.0562 0.055 Uiso 1 1 calc R H .
C19 C 0.5726(8) -0.0785(7) 0.1328(5) 0.054(2) Uani 1 1 d . H .
H19A H 0.6472 -0.0960 0.1459 0.064 Uiso 1 1 calc R . .
C21 C 0.2633(15) -0.4041(12) -0.1341(9) 0.178(10) Uani 1 1 d D . .
H21A H 0.3109 -0.4522 -0.1571 0.214 Uiso 0.50 1 calc PR G 1
H21B H 0.2298 -0.3684 -0.1656 0.214 Uiso 0.50 1 calc PR G 1
H21C H 0.2025 -0.4390 -0.1238 0.214 Uiso 0.50 1 calc PR G 1
H21D H 0.2991 -0.4436 -0.1708 0.214 Uiso 0.50 1 calc PR G 2
H21E H 0.1908 -0.3859 -0.1563 0.214 Uiso 0.50 1 calc PR G 2
H21F H 0.2495 -0.4430 -0.1051 0.214 Uiso 0.50 1 calc PR G 2
C20 C 0.3334(12) -0.3331(15) -0.0680(9) 0.078(8) Uani 0.50 1 d PDU H 1
H20A H 0.3955 -0.3010 -0.0801 0.093 Uiso 0.50 1 calc PR H 1
H20B H 0.3694 -0.3717 -0.0386 0.093 Uiso 0.50 1 calc PR H 1
C22 C 0.1727(17) -0.2569(17) 0.0597(10) 0.072(6) Uani 0.50 1 d PDU H 1
H22A H 0.1047 -0.3016 0.0281 0.087 Uiso 0.50 1 calc PR H 1
H22B H 0.2206 -0.2982 0.0821 0.087 Uiso 0.50 1 calc PR H 1
C23 C 0.130(5) -0.189(4) 0.117(2) 0.26(3) Uani 0.50 1 d PDU H 1
H23A H 0.0482 -0.2056 0.1086 0.307 Uiso 0.50 1 calc PR H 1
H23B H 0.1451 -0.1206 0.1189 0.307 Uiso 0.50 1 calc PR H 1
H23C H 0.1692 -0.1953 0.1621 0.307 Uiso 0.50 1 calc PR H 1
C20' C 0.3390(13) -0.3137(13) -0.0895(9) 0.078(9) Uani 0.50 1 d PDU H 2
H20C H 0.3533 -0.2741 -0.1187 0.094 Uiso 0.50 1 calc PR H 2
H20D H 0.4129 -0.3318 -0.0678 0.094 Uiso 0.50 1 calc PR H 2
C22' C 0.1896(15) -0.3036(14) 0.0349(9) 0.057(5) Uani 0.50 1 d PDU H 2
H22C H 0.1183 -0.2741 0.0419 0.068 Uiso 0.50 1 calc PR H 2
H22D H 0.1672 -0.3715 0.0002 0.068 Uiso 0.50 1 calc PR H 2
C23' C 0.248(2) -0.314(2) 0.1022(12) 0.106(9) Uani 0.50 1 d PDU H 2
H23D H 0.1955 -0.3492 0.1182 0.127 Uiso 0.50 1 calc PR H 2
H23E H 0.2738 -0.2477 0.1376 0.127 Uiso 0.50 1 calc PR H 2
H23F H 0.3139 -0.3509 0.0957 0.127 Uiso 0.50 1 calc PR H 2
C24 C 0.1618(7) -0.1668(6) -0.0642(5) 0.047(2) Uani 1 1 d . H .
C25 C 0.0461(8) -0.2058(8) -0.0948(6) 0.061(3) Uani 1 1 d . . .
H25A H 0.0163 -0.2601 -0.0849 0.073 Uiso 1 1 calc R H .
C26 C -0.0243(8) -0.1648(8) -0.1394(6) 0.063(3) Uani 1 1 d . H .
H26A H -0.0994 -0.1957 -0.1620 0.075 Uiso 1 1 calc R . .
C27 C 0.1205(9) -0.0428(7) -0.1218(5) 0.061(3) Uani 1 1 d . H .
H27A H 0.1469 0.0137 -0.1305 0.073 Uiso 1 1 calc R . .
C28 C 0.1962(8) -0.0824(7) -0.0787(5) 0.057(2) Uani 1 1 d . . .
H28A H 0.2721 -0.0520 -0.0588 0.068 Uiso 1 1 calc R H .
C29 C -0.1969(9) 0.1351(9) -0.2897(7) 0.074(3) Uani 1 1 d . . .
H29A H -0.1183 0.1550 -0.2818 0.089 Uiso 1 1 calc R . .
C30 C -0.2769(8) 0.1914(8) -0.3158(6) 0.066(3) Uani 1 1 d . . .
H30A H -0.2512 0.2471 -0.3256 0.079 Uiso 1 1 calc R . .
C31 C -0.3940(7) 0.1666(6) -0.3274(4) 0.0435(19) Uani 1 1 d . . .
C32 C -0.4261(8) 0.0804(7) -0.3140(5) 0.054(2) Uani 1 1 d . . .
H32A H -0.5042 0.0591 -0.3218 0.065 Uiso 1 1 calc R . .
C33 C -0.3409(9) 0.0262(8) -0.2887(5) 0.063(3) Uani 1 1 d . . .
H33A H -0.3642 -0.0319 -0.2807 0.076 Uiso 1 1 calc R . .
C34 C -0.4570(8) 0.3373(7) -0.3937(5) 0.059(2) Uani 1 1 d D . .
H34A H -0.3823 0.3725 -0.3640 0.071 Uiso 1 1 calc R . .
H34B H -0.4453 0.2969 -0.4402 0.071 Uiso 1 1 calc R . .
C35 C -0.5343(11) 0.4115(8) -0.4039(7) 0.087(4) Uani 1 1 d D . .
H35A H -0.5015 0.4527 -0.4260 0.104 Uiso 1 1 calc R . .
H35B H -0.5449 0.4535 -0.3581 0.104 Uiso 1 1 calc R . .
H35C H -0.6080 0.3777 -0.4345 0.104 Uiso 1 1 calc R . .
C36 C -0.6455(8) 0.1693(7) -0.4083(4) 0.053(2) Uani 1 1 d D . .
H36A H -0.6736 0.1327 -0.3811 0.063 Uiso 1 1 calc R . .
H36B H -0.7034 0.2136 -0.4182 0.063 Uiso 1 1 calc R . .
C37 C -0.6358(10) 0.0974(8) -0.4760(4) 0.075(3) Uani 1 1 d D . .
H37A H -0.7100 0.0598 -0.5016 0.090 Uiso 1 1 calc R . .
H37B H -0.5803 0.0518 -0.4671 0.090 Uiso 1 1 calc R . .
H37C H -0.6105 0.1328 -0.5043 0.090 Uiso 1 1 calc R . .
C38 C -0.5236(8) 0.3282(6) -0.2587(4) 0.048(2) Uani 1 1 d . . .
C39 C -0.6004(8) 0.2973(7) -0.2243(5) 0.050(2) Uani 1 1 d . . .
H39A H -0.6542 0.2409 -0.2498 0.060 Uiso 1 1 calc R . .
C40 C -0.5968(8) 0.3494(7) -0.1531(5) 0.050(2) Uani 1 1 d . . .
H40A H -0.6490 0.3271 -0.1318 0.060 Uiso 1 1 calc R . .
C41 C -0.4506(12) 0.4638(9) -0.1466(6) 0.087(4) Uani 1 1 d . . .
H41A H -0.3986 0.5212 -0.1205 0.105 Uiso 1 1 calc R . .
C42 C -0.4524(11) 0.4154(9) -0.2177(6) 0.084(4) Uani 1 1 d . . .
H42A H -0.4038 0.4426 -0.2388 0.100 Uiso 1 1 calc R . .
C44 C 0.2747(12) 0.2259(11) 0.0493(7) 0.080(4) Uani 1 1 d . . .
C45 C 0.0566(8) -0.0109(9) 0.6045(6) 0.109(6) Uani 1 1 d D A .

loop_
_atom_site_aniso_label
_atom_site_aniso_U_11
_atom_site_aniso_U_22
_atom_site_aniso_U_33
_atom_site_aniso_U_23
_atom_site_aniso_U_13
_atom_site_aniso_U_12
Ag1 0.0721(7) 0.0531(6) 0.0356(5) 0.0202(4) 0.0152(4) -0.0079(5)
Ag2 0.1092(8) 0.0802(6) 0.0579(5) 0.0023(4) 0.0052(5) -0.0570(6)
Ag3 0.0641(5) 0.0785(6) 0.0700(5) 0.0407(4) -0.0014(4) 0.0146(4)
Ag4 0.0979(9) 0.0483(6) 0.0429(5) 0.0065(4) 0.0287(5) 0.0124(6)
Si1 0.0489(13) 0.0376(11) 0.0340(11) 0.0155(9) 0.0107(9) -0.0047(10)
Si2 0.0603(17) 0.0366(13) 0.0726(18) 0.0197(12) -0.0278(14) -0.0086(11)
Si3 0.0481(13) 0.0425(12) 0.0382(11) 0.0129(10) 0.0171(10) 0.0058(10)
S1 0.0674(15) 0.0412(11) 0.0410(11) 0.0171(9) 0.0169(10) 0.0091(10)
S2 0.0573(15) 0.0541(14) 0.0563(14) 0.0243(11) -0.0047(11) -0.0069(11)
S3 0.0736(18) 0.0547(14) 0.0556(14) 0.0192(11) -0.0017(12) 0.0236(13)
F1 0.192(9) 0.139(7) 0.056(4) 0.057(5) 0.029(5) 0.031(6)
F2 0.198(10) 0.093(6) 0.167(9) 0.076(6) 0.110(8) 0.021(6)
F3 0.151(8) 0.192(10) 0.168(9) 0.140(8) 0.088(7) 0.109(8)
F4 0.058(9) 0.142(14) 0.133(14) -0.024(12) -0.033(8) -0.035(8)
F5 0.085(11) 0.40(4) 0.044(7) 0.070(13) -0.010(7) -0.049(16)
F6 0.17(2) 0.22(3) 0.120(19) -0.079(17) 0.023(16) -0.095(19)
F4' 0.035(10) 0.159(19) 0.062(12) 0.028(13) -0.007(8) -0.019(11)
F5' 0.18(3) 0.18(3) 0.17(3) 0.078(19) 0.013(16) -0.001(18)
F6' 0.108(19) 0.14(2) 0.096(18) 0.020(14) 0.040(14) -0.025(14)
F7 0.243(11) 0.162(8) 0.110(7) 0.092(6) 0.009(7) 0.070(8)
F8 0.187(14) 0.172(13) 0.119(10) 0.089(10) 0.088(10) 0.074(11)
F9 0.191(18) 0.220(19) 0.097(12) 0.068(12) 0.034(13) 0.081(15)
O8 0.043(8) 0.061(11) 0.133(16) 0.032(10) -0.008(10) 0.009(7)
O9 0.14(3) 0.11(2) 0.085(17) 0.043(15) 0.04(3) 0.07(3)
C46 0.126(13) 0.115(13) 0.124(13) 0.042(8) 0.025(8) 0.025(8)
F8' 0.157(15) 0.111(13) 0.078(11) 0.038(10) -0.028(11) -0.024(12)
F9' 0.15(2) 0.167(19) 0.116(18) 0.068(14) 0.059(15) 0.026(14)
O8' 0.057(13) 0.059(15) 0.11(2) 0.000(13) 0.026(14) 0.017(11)
O9' 0.07(2) 0.073(18) 0.077(16) 0.046(14) 0.022(17) 0.055(17)
C46' 0.19(3) 0.19(3) 0.19(3) 0.062(13) 0.043(11) 0.021(9)
O1 0.100(6) 0.060(4) 0.055(4) 0.006(3) 0.024(4) 0.011(4)
O2 0.122(7) 0.084(5) 0.058(4) 0.025(4) 0.013(4) -0.037(5)
O3 0.128(7) 0.120(7) 0.068(5) 0.049(5) 0.051(5) 0.078(6)
O4 0.110(8) 0.043(5) 0.087(7) 0.016(5) -0.020(6) 0.016(5)
O5 0.064(6) 0.064(6) 0.063(6) 0.017(5) 0.008(4) 0.014(5)
O6 0.079(7) 0.099(8) 0.102(8) 0.069(7) 0.015(6) -0.013(6)
O4' 0.06(2) 0.08(3) 0.07(2) 0.02(2) -0.013(18) 0.011(19)
O5' 0.13(3) 0.13(3) 0.13(3) 0.045(12) 0.034(10) 0.008(9)
O6' 0.089(15) 0.087(15) 0.090(15) 0.030(9) 0.017(8) 0.017(8)
O7 0.074(5) 0.081(5) 0.079(5) 0.031(4) -0.007(4) -0.009(4)
O10 0.113(17) 0.138(19) 0.134(18) 0.011(14) 0.058(15) -0.030(14)
C43 0.44(16) 0.05(3) 0.20(9) -0.03(4) 0.11(10) -0.01(6)
O10' 0.066(8) 0.083(9) 0.099(10) 0.021(7) 0.025(7) 0.019(7)
C43' 0.14(2) 0.15(3) 0.055(12) 0.028(15) 0.045(13) 0.05(2)
N1 0.062(5) 0.043(4) 0.040(4) 0.022(3) 0.015(3) 0.001(3)
N2 0.096(8) 0.057(6) 0.054(5) 0.009(4) 0.017(5) -0.032(5)
N3 0.068(5) 0.046(4) 0.047(4) 0.015(4) 0.001(4) -0.013(4)
N4 0.050(5) 0.063(5) 0.060(5) 0.035(4) 0.007(4) 0.003(4)
N5 0.055(5) 0.075(6) 0.071(6) 0.041(5) -0.001(4) 0.006(4)
N6 0.086(6) 0.049(5) 0.050(4) 0.007(4) 0.032(4) -0.004(4)
C1 0.057(5) 0.039(4) 0.045(5) 0.018(4) 0.016(4) 0.003(4)
C2 0.059(6) 0.047(5) 0.044(5) 0.026(4) 0.013(4) 0.008(4)
C3 0.052(5) 0.033(4) 0.037(4) 0.017(3) 0.011(4) -0.004(4)
C4 0.054(5) 0.055(5) 0.049(5) 0.025(4) 0.017(4) 0.010(4)
C5 0.071(6) 0.053(5) 0.046(5) 0.028(4) 0.020(4) 0.018(5)
C6 0.051(5) 0.050(5) 0.044(5) 0.015(4) 0.007(4) -0.007(4)
C7 0.071(7) 0.091(8) 0.054(6) 0.032(6) 0.004(5) 0.000(6)
C8 0.072(6) 0.046(5) 0.053(5) 0.020(4) 0.024(5) 0.009(5)
C9 0.099(9) 0.075(8) 0.069(7) 0.018(6) 0.019(7) 0.026(7)
C10 0.061(6) 0.036(4) 0.033(4) 0.016(3) 0.009(4) -0.002(4)
C11 0.068(6) 0.049(5) 0.066(6) 0.023(5) 0.014(5) -0.013(5)
C12 0.087(8) 0.039(5) 0.075(7) 0.015(5) 0.020(6) -0.012(5)
C13 0.060(7) 0.091(9) 0.056(6) 0.017(6) 0.005(5) -0.033(6)
C14 0.051(6) 0.060(6) 0.048(5) 0.012(4) 0.007(4) -0.010(4)
C15 0.089(8) 0.032(4) 0.046(5) 0.007(4) 0.013(5) 0.002(5)
C16 0.054(5) 0.042(5) 0.055(5) 0.020(4) 0.002(4) 0.009(4)
C17 0.047(5) 0.033(4) 0.039(4) 0.014(3) 0.004(3) -0.002(3)
C18 0.040(5) 0.039(4) 0.052(5) 0.011(4) 0.005(4) 0.004(4)
C19 0.042(5) 0.056(6) 0.057(5) 0.020(4) 0.000(4) -0.007(4)
C21 0.18(2) 0.166(19) 0.118(15) -0.011(13) -0.022(14) 0.076(16)
C20 0.084(13) 0.044(10) 0.076(12) 0.011(9) -0.027(9) 0.032(9)
C22 0.068(10) 0.046(8) 0.103(11) 0.049(8) -0.011(7) -0.020(7)
C23 0.25(3) 0.26(3) 0.26(3) 0.096(16) 0.059(15) 0.018(13)
C20' 0.069(12) 0.054(12) 0.089(13) 0.024(10) -0.027(9) 0.023(9)
C22' 0.061(9) 0.042(8) 0.059(8) 0.014(7) 0.002(7) 0.000(7)
C23' 0.104(12) 0.109(12) 0.110(12) 0.055(9) 0.012(9) -0.010(9)
C24 0.040(5) 0.042(5) 0.047(5) 0.011(4) -0.002(4) -0.006(4)
C25 0.048(5) 0.060(6) 0.074(6) 0.036(5) -0.004(5) -0.010(4)
C26 0.032(5) 0.085(7) 0.070(6) 0.034(6) -0.001(4) -0.003(5)
C27 0.059(6) 0.057(6) 0.065(6) 0.032(5) -0.003(5) -0.011(5)
C28 0.041(5) 0.059(6) 0.063(6) 0.026(5) -0.012(4) -0.012(4)
C29 0.046(6) 0.082(8) 0.103(9) 0.052(7) 0.006(6) -0.001(5)
C30 0.046(6) 0.066(6) 0.096(8) 0.045(6) 0.012(5) -0.001(5)
C31 0.049(5) 0.045(5) 0.039(4) 0.017(4) 0.010(4) 0.006(4)
C32 0.047(5) 0.056(5) 0.060(6) 0.026(5) 0.008(4) 0.001(4)
C33 0.069(7) 0.058(6) 0.067(6) 0.033(5) 0.007(5) 0.003(5)
C34 0.071(7) 0.059(6) 0.058(6) 0.023(5) 0.030(5) 0.007(5)
C35 0.114(10) 0.071(8) 0.097(9) 0.054(7) 0.029(8) 0.023(7)
C36 0.048(5) 0.057(5) 0.053(5) 0.019(4) 0.012(4) 0.014(4)
C37 0.081(8) 0.084(8) 0.048(6) 0.013(5) 0.007(5) -0.003(6)
C38 0.056(5) 0.044(5) 0.043(5) 0.011(4) 0.018(4) 0.000(4)
C39 0.065(6) 0.042(5) 0.047(5) 0.015(4) 0.023(4) 0.000(4)
C40 0.064(6) 0.047(5) 0.050(5) 0.020(4) 0.029(4) 0.011(4)
C41 0.116(10) 0.071(7) 0.061(7) -0.008(5) 0.042(7) -0.041(7)
C42 0.107(9) 0.073(7) 0.060(6) -0.004(5) 0.046(6) -0.037(7)
C44 0.093(9) 0.099(9) 0.085(9) 0.061(8) 0.051(7) 0.038(8)
C45 0.119(14) 0.073(9) 0.095(11) 0.018(8) -0.035(10) -0.025(9)

loop_
_atom_type_symbol
_atom_type_description
_atom_type_scat_dispersion_real
_atom_type_scat_dispersion_imag
_atom_type_scat_source
C C 0.0033 0.0016 'International Tables Vol C Tables 4.2.6.8 and 6.1.1.4'
H H 0.0000 0.0000 'International Tables Vol C Tables 4.2.6.8 and 6.1.1.4'
Ag Ag -0.8971 1.1015 'International Tables Vol C Tables 4.2.6.8 and 6.1.1.4'
F F 0.0171 0.0103 'International Tables Vol C Tables 4.2.6.8 and 6.1.1.4'
N N 0.0061 0.0033 'International Tables Vol C Tables 4.2.6.8 and 6.1.1.4'
O O 0.0106 0.0060 'International Tables Vol C Tables 4.2.6.8 and 6.1.1.4'
S S 0.1246 0.1234 'International Tables Vol C Tables 4.2.6.8 and 6.1.1.4'
Si Si 0.0817 0.0704 'International Tables Vol C Tables 4.2.6.8 and 6.1.1.4'

loop_
_geom_angle_atom_site_label_1
_geom_angle_atom_site_label_2
_geom_angle_atom_site_label_3
_geom_angle
_geom_angle_site_symmetry_1
_geom_angle_site_symmetry_3
N1 Ag1 N1 179.999(1) 2_765 .
N2 Ag2 N3 152.6(3) . .
N2 Ag2 O6' 94.3(13) . 2_656
N3 Ag2 O6' 104.6(13) . 2_656
N5 Ag3 N4 171.3(3) . .
N6 Ag4 N6 179.998(1) . 2_465
C6 Si1 C8 112.5(4) . .
C6 Si1 C10 108.5(4) . .
C8 Si1 C10 110.1(4) . .
C6 Si1 C3 111.0(4) . .
C8 Si1 C3 111.0(4) . .
C10 Si1 C3 103.4(3) . .
C24 Si2 C17 108.8(4) . .
C24 Si2 C22' 114.5(7) . .
C17 Si2 C22' 111.2(6) . .
C24 Si2 C20 111.9(8) . .
C17 Si2 C20 110.2(5) . .
C22' Si2 C20 99.9(12) . .
C24 Si2 C22 105.3(7) . .
C17 Si2 C22 98.6(7) . .
C22' Si2 C22 21.2(7) . .
C20 Si2 C22 120.9(11) . .
C24 Si2 C20' 98.4(8) . .
C17 Si2 C20' 107.8(5) . .
C22' Si2 C20' 115.2(9) . .
C20 Si2 C20' 16.6(11) . .
C22 Si2 C20' 136.4(9) . .
C36 Si3 C34 111.8(4) . .
C36 Si3 C38 112.3(4) . .
C34 Si3 C38 108.2(4) . .
C36 Si3 C31 109.9(4) . .
C34 Si3 C31 112.9(4) . .
C38 Si3 C31 101.3(4) . .
O3 S1 O2 117.7(6) . .
O3 S1 O1 115.3(5) . .
O2 S1 O1 111.9(5) . .
O3 S1 C44 103.1(5) . .
O2 S1 C44 101.5(6) . .
O1 S1 C44 105.0(6) . .
O5' S2 O6' 100(4) . .
O5' S2 O4 82(3) . .
O6' S2 O4 149(2) . .
O5' S2 O6 137(3) . .
O6' S2 O6 40(2) . .
O4 S2 O6 122.4(8) . .
O5' S2 O5 31(3) . .
O6' S2 O5 72(2) . .
O4 S2 O5 113.1(7) . .
O6 S2 O5 111.6(7) . .
O5' S2 O4' 128(4) . .
O6' S2 O4' 98(3) . .
O4 S2 O4' 58.5(14) . .
O6 S2 O4' 64.0(15) . .
O5 S2 O4' 142.9(12) . .
O5' S2 C45 107(3) . .
O6' S2 C45 107(2) . .
O4 S2 C45 101.7(6) . .
O6 S2 C45 101.4(6) . .
O5 S2 C45 103.2(5) . .
O4' S2 C45 113.8(11) . .
O8 S3 O9 102.7(18) . .
O8 S3 O7 122.5(8) . .
O9 S3 O7 124(2) . .
O8 S3 O9' 123(2) . .
O9 S3 O9' 20(3) . .
O7 S3 O9' 108(3) . .
O8 S3 O8' 31.7(11) . .
O9 S3 O8' 108(2) . .
O7 S3 O8' 97.3(10) . .
O9' S3 O8' 126(2) . .
O8 S3 C46' 81.9(19) . .
O9 S3 C46' 101(3) . .
O7 S3 C46' 115(3) . .
O9' S3 C46' 100(3) . .
O8' S3 C46' 110.9(17) . .
O8 S3 C46 100.3(11) . .
O9 S3 C46 108(2) . .
O7 S3 C46 94.9(8) . .
O9' S3 C46 99(3) . .
O8' S3 C46 125.0(13) . .
C46' S3 C46 22(3) . .
C45 F4' F5' 48.3(13) . .
C45 F5' F4' 48.4(13) . .
C46 F7 C46' 26(2) . .
F9 C46 F8 97.6(17) . .
F9 C46 F7 97.1(15) . .
F8 C46 F7 105.5(13) . .
F9 C46 S3 114.2(17) . .
F8 C46 S3 119.5(11) . .
F7 C46 S3 118.8(8) . .
F9' C46' F7 95(4) . .
F9' C46' F8' 109(4) . .
F7 C46' F8' 98.5(19) . .
F9' C46' S3 127(3) . .
F7 C46' S3 113(4) . .
F8' C46' S3 111(4) . .
S2 O6' Ag2 145(4) . 2_656
C43 O10 H10A 108.2 . .
O10 C43 H43A 109.5 . .
O10 C43 H43B 109.5 . .
H43A C43 H43B 109.5 . .
O10 C43 H43C 109.5 . .
H43A C43 H43C 109.5 . .
H43B C43 H43C 109.5 . .
C43' O10' H10A 94.1 . .
C43' O10' H10D 109.6 . .
H10A O10' H10D 108.0 . .
O10' C43' H43D 109.5 . .
O10' C43' H43E 109.5 . .
H43D C43' H43E 109.5 . .
O10' C43' H43F 109.5 . .
H43D C43' H43F 109.5 . .
H43E C43' H43F 109.5 . .
C1 N1 C5 116.6(7) . .
C1 N1 Ag1 120.5(6) . .
C5 N1 Ag1 122.6(6) . .
C12 N2 C13 116.4(9) . .
C12 N2 Ag2 121.6(8) . .
C13 N2 Ag2 121.5(8) . .
C19 N3 C15 117.3(8) . .
C19 N3 Ag2 121.8(7) . .
C15 N3 Ag2 120.9(6) . .
C27 N4 C26 117.1(8) . .
C27 N4 Ag3 121.4(6) . .
C26 N4 Ag3 121.5(6) . .
C29 N5 C33 116.6(8) . .
C29 N5 Ag3 122.7(7) . .
C33 N5 Ag3 120.2(7) . .
C40 N6 C41 117.1(8) . .
C40 N6 Ag4 122.9(6) . .
C41 N6 Ag4 119.7(7) . .
N1 C1 C2 123.3(8) . .
N1 C1 H1A 118.4 . .
C2 C1 H1A 118.4 . .
C1 C2 C3 120.5(8) . .
C1 C2 H2A 119.7 . .
C3 C2 H2A 119.7 . .
C4 C3 C2 115.9(7) . .
C4 C3 Si1 123.2(6) . .
C2 C3 Si1 120.6(6) . .
C5 C4 C3 120.2(8) . .
C5 C4 H4A 119.9 . .
C3 C4 H4A 119.9 . .
N1 C5 C4 123.3(8) . .
N1 C5 H5A 118.3 . .
C4 C5 H5A 118.3 . .
C7 C6 Si1 118.2(7) . .
C7 C6 H6A 107.8 . .
Si1 C6 H6A 107.8 . .
C7 C6 H6B 107.8 . .
Si1 C6 H6B 107.8 . .
H6A C6 H6B 107.1 . .
C6 C7 H7A 109.5 . .
C6 C7 H7B 109.5 . .
H7A C7 H7B 109.5 . .
C6 C7 H7C 109.5 . .
H7A C7 H7C 109.5 . .
H7B C7 H7C 109.5 . .
C9 C8 Si1 117.3(7) . .
C9 C8 H8A 108.0 . .
Si1 C8 H8A 108.0 . .
C9 C8 H8B 108.0 . .
Si1 C8 H8B 108.0 . .
H8A C8 H8B 107.2 . .
C8 C9 H9A 109.5 . .
C8 C9 H9B 109.5 . .
H9A C9 H9B 109.5 . .
C8 C9 H9C 109.5 . .
H9A C9 H9C 109.5 . .
H9B C9 H9C 109.5 . .
C11 C10 C14 115.8(8) . .
C11 C10 Si1 121.4(7) . .
C14 C10 Si1 122.7(7) . .
C10 C11 C12 121.7(10) . .
C10 C11 H11A 119.2 . .
C12 C11 H11A 119.2 . .
N2 C12 C11 123.1(11) . .
N2 C12 H12A 118.4 . .
C11 C12 H12A 118.4 . .
N2 C13 C14 124.3(11) . .
N2 C13 H13A 117.8 . .
C14 C13 H13A 117.8 . .
C10 C14 C13 118.8(10) . .
C10 C14 H14A 120.6 . .
C13 C14 H14A 120.6 . .
N3 C15 C16 123.4(8) . .
N3 C15 H15A 118.3 . .
C16 C15 H15A 118.3 . .
C15 C16 C17 119.3(8) . .
C15 C16 H16A 120.4 . .
C17 C16 H16A 120.4 . .
C18 C17 C16 116.3(8) . .
C18 C17 Si2 121.5(6) . .
C16 C17 Si2 122.2(7) . .
C19 C18 C17 120.9(8) . .
C19 C18 H18A 119.5 . .
C17 C18 H18A 119.5 . .
N3 C19 C18 122.8(9) . .
N3 C19 H19A 118.6 . .
C18 C19 H19A 118.6 . .
C20 C21 C20' 23.9(15) . .
C20 C21 H21A 109.5 . .
C20' C21 H21A 106.9 . .
C20 C21 H21B 109.5 . .
C20' C21 H21B 88.9 . .
H21A C21 H21B 109.5 . .
C20 C21 H21C 109.5 . .
C20' C21 H21C 130.0 . .
H21A C21 H21C 109.5 . .
H21B C21 H21C 109.5 . .
C20 C21 H21D 120.3 . .
C20' C21 H21D 109.5 . .
H21A C21 H21D 20.5 . .
H21B C21 H21D 89.0 . .
H21C C21 H21D 116.7 . .
C20 C21 H21E 119.2 . .
C20' C21 H21E 109.5 . .
H21A C21 H21E 127.5 . .
H21B C21 H21E 37.1 . .
H21C C21 H21E 72.7 . .
H21D C21 H21E 109.5 . .
C20 C21 H21F 85.5 . .
C20' C21 H21F 109.5 . .
H21A C21 H21F 92.1 . .
H21B C21 H21F 146.5 . .
H21C C21 H21F 37.5 . .
H21D C21 H21F 109.5 . .
H21E C21 H21F 109.5 . .
C21 C20 Si2 119.5(10) . .
C21 C20 H20A 107.4 . .
Si2 C20 H20A 107.4 . .
C21 C20 H20B 107.4 . .
Si2 C20 H20B 107.4 . .
H20A C20 H20B 107.0 . .
C23 C22 Si2 131(3) . .
C23 C22 H22A 104.5 . .
Si2 C22 H22A 104.5 . .
C23 C22 H22B 104.5 . .
Si2 C22 H22B 104.5 . .
H22A C22 H22B 105.7 . .
C22 C23 H23A 109.5 . .
C22 C23 H23B 109.5 . .
H23A C23 H23B 109.5 . .
C22 C23 H23C 109.5 . .
H23A C23 H23C 109.5 . .
H23B C23 H23C 109.5 . .
C21 C20' Si2 109.8(9) . .
C21 C20' H20C 109.7 . .
Si2 C20' H20C 109.7 . .
C21 C20' H20D 109.7 . .
Si2 C20' H20D 109.7 . .
H20C C20' H20D 108.2 . .
C23' C22' Si2 121.3(15) . .
C23' C22' H22C 107.0 . .
Si2 C22' H22C 107.0 . .
C23' C22' H22D 107.0 . .
Si2 C22' H22D 107.0 . .
H22C C22' H22D 106.8 . .
C22' C23' H23D 109.5 . .
C22' C23' H23E 109.5 . .
H23D C23' H23E 109.5 . .
C22' C23' H23F 109.5 . .
H23D C23' H23F 109.5 . .
H23E C23' H23F 109.5 . .
C28 C24 C25 115.5(8) . .
C28 C24 Si2 123.2(6) . .
C25 C24 Si2 121.2(7) . .
C26 C25 C24 120.4(9) . .
C26 C25 H25A 119.8 . .
C24 C25 H25A 119.8 . .
N4 C26 C25 123.0(9) . .
N4 C26 H26A 118.5 . .
C25 C26 H26A 118.5 . .
N4 C27 C28 122.6(9) . .
N4 C27 H27A 118.7 . .
C28 C27 H27A 118.7 . .
C27 C28 C24 121.2(8) . .
C27 C28 H28A 119.4 . .
C24 C28 H28A 119.4 . .
N5 C29 C30 123.0(10) . .
N5 C29 H29A 118.5 . .
C30 C29 H29A 118.5 . .
C31 C30 C29 121.2(9) . .
C31 C30 H30A 119.4 . .
C29 C30 H30A 119.4 . .
C30 C31 C32 116.3(8) . .
C30 C31 Si3 123.5(7) . .
C32 C31 Si3 119.9(7) . .
C31 C32 C33 119.6(9) . .
C31 C32 H32A 120.2 . .
C33 C32 H32A 120.2 . .
N5 C33 C32 123.3(9) . .
N5 C33 H33A 118.3 . .
C32 C33 H33A 118.3 . .
C35 C34 Si3 115.2(7) . .
C35 C34 H34A 108.5 . .
Si3 C34 H34A 108.5 . .
C35 C34 H34B 108.5 . .
Si3 C34 H34B 108.5 . .
H34A C34 H34B 107.5 . .
C34 C35 H35A 109.5 . .
C34 C35 H35B 109.5 . .
H35A C35 H35B 109.5 . .
C34 C35 H35C 109.5 . .
H35A C35 H35C 109.5 . .
H35B C35 H35C 109.5 . .
C37 C36 Si3 115.3(7) . .
C37 C36 H36A 108.4 . .
Si3 C36 H36A 108.4 . .
C37 C36 H36B 108.4 . .
Si3 C36 H36B 108.4 . .
H36A C36 H36B 107.5 . .
C36 C37 H37A 109.5 . .
C36 C37 H37B 109.5 . .
H37A C37 H37B 109.5 . .
C36 C37 H37C 109.5 . .
H37A C37 H37C 109.5 . .
H37B C37 H37C 109.5 . .
C42 C38 C39 115.0(8) . .
C42 C38 Si3 121.9(7) . .
C39 C38 Si3 122.8(7) . .
C40 C39 C38 120.7(8) . .
C40 C39 H39A 119.7 . .
C38 C39 H39A 119.7 . .
N6 C40 C39 122.8(8) . .
N6 C40 H40A 118.6 . .
C39 C40 H40A 118.6 . .
N6 C41 C42 122.2(10) . .
N6 C41 H41A 118.9 . .
C42 C41 H41A 118.9 . .
C41 C42 C38 122.0(10) . .
C41 C42 H42A 119.0 . .
C38 C42 H42A 119.0 . .
F1 C44 F2 106.9(10) . .
F1 C44 F3 111.5(12) . .
F2 C44 F3 102.7(11) . .
F1 C44 S1 111.4(9) . .
F2 C44 S1 111.9(10) . .
F3 C44 S1 112.1(8) . .
F6' C45 F4 106(3) . .
F6' C45 F5 77(2) . .
F4 C45 F5 125.7(18) . .
F6' C45 F5' 104.2(8) . .
F4 C45 F5' 110(3) . .
F5 C45 F5' 28(2) . .
F6' C45 F6 24(2) . .
F4 C45 F6 92.7(18) . .
F5 C45 F6 101.2(13) . .
F5' C45 F6 128(2) . .
F6' C45 F4' 132(3) . .
F4 C45 F4' 32.1(15) . .
F5 C45 F4' 107.2(19) . .
F5' C45 F4' 83(3) . .
F6 C45 F4' 124(2) . .
F6' C45 S2 116(3) . .
F4 C45 S2 113.2(11) . .
F5 C45 S2 112.8(10) . .
F5' C45 S2 107(2) . .
F6 C45 S2 105.7(13) . .
F4' C45 S2 106.0(14) . .

loop_
_geom_bond_atom_site_label_1
_geom_bond_atom_site_label_2
_geom_bond_distance
_geom_bond_site_symmetry_2
Ag1 N1 2.161(6) 2_765
Ag1 N1 2.162(6) .
Ag2 N2 2.164(8) .
Ag2 N3 2.165(7) .
Ag2 O6' 2.33(5) 2_656
Ag3 N5 2.123(8) .
Ag3 N4 2.140(7) .
Ag4 N6 2.131(7) .
Ag4 N6 2.131(7) 2_465
Si1 C6 1.869(9) .
Si1 C8 1.874(9) .
Si1 C10 1.884(8) .
Si1 C3 1.897(8) .
Si2 C24 1.878(9) .
Si2 C17 1.886(8) .
Si2 C22' 1.8993(15) .
Si2 C20 1.8997(15) .
Si2 C22 2.070(2) .
Si2 C20' 2.070(2) .
Si3 C36 1.873(9) .
Si3 C34 1.879(9) .
Si3 C38 1.883(8) .
Si3 C31 1.889(9) .
S1 O3 1.409(8) .
S1 O2 1.415(8) .
S1 O1 1.424(7) .
S1 C44 1.804(11) .
S2 O5' 1.27(8) .
S2 O6' 1.36(5) .
S2 O4 1.391(9) .
S2 O6 1.403(9) .
S2 O5 1.466(10) .
S2 O4' 1.70(4) .
S2 C45 1.828(12) .
S3 O8 1.327(16) .
S3 O9 1.38(4) .
S3 O7 1.419(8) .
S3 O9' 1.50(4) .
S3 O8' 1.58(3) .
S3 C46' 1.653(5) .
S3 C46 1.668(5) .
F1 C44 1.301(15) .
F2 C44 1.310(15) .
F3 C44 1.326(13) .
F4 C45 1.300(4) .
F5 C45 1.301(5) .
F6 C45 1.301(5) .
F4' C45 1.302(5) .
F4' F5' 1.73(4) .
F5' C45 1.301(5) .
F6' C45 1.299(4) .
F7 C46 1.330(5) .
F7 C46' 1.45(8) .
F8 C46 1.329(5) .
F9 C46 1.326(5) .
F8' C46' 1.49(7) .
F9' C46' 1.323(5) .
O6' Ag2 2.33(5) 2_656
O10 C43 1.491(5) .
O10 H10A 0.9600 .
C43 H43A 0.9600 .
C43 H43B 0.9600 .
C43 H43C 0.9600 .
O10' C43' 1.489(4) .
O10' H10A 1.1323 .
O10' H10D 0.9600 .
C43' H43D 0.9600 .
C43' H43E 0.9600 .
C43' H43F 0.9600 .
N1 C1 1.331(10) .
N1 C5 1.345(11) .
N2 C12 1.321(14) .
N2 C13 1.330(15) .
N3 C19 1.321(12) .
N3 C15 1.334(13) .
N4 C27 1.337(12) .
N4 C26 1.338(12) .
N5 C29 1.331(13) .
N5 C33 1.342(13) .
N6 C40 1.336(12) .
N6 C41 1.348(13) .
C1 C2 1.380(11) .
C1 H1A 0.9300 .
C2 C3 1.394(12) .
C2 H2A 0.9300 .
C3 C4 1.386(11) .
C4 C5 1.382(12) .
C4 H4A 0.9300 .
C5 H5A 0.9300 .
C6 C7 1.442(2) .
C6 H6A 0.9700 .
C6 H6B 0.9700 .
C7 H7A 0.9600 .
C7 H7B 0.9600 .
C7 H7C 0.9600 .
C8 C9 1.442(2) .
C8 H8A 0.9700 .
C8 H8B 0.9700 .
C9 H9A 0.9600 .
C9 H9B 0.9600 .
C9 H9C 0.9600 .
C10 C11 1.374(13) .
C10 C14 1.395(13) .
C11 C12 1.380(13) .
C11 H11A 0.9300 .
C12 H12A 0.9300 .
C13 C14 1.400(14) .
C13 H13A 0.9300 .
C14 H14A 0.9300 .
C15 C16 1.385(13) .
C15 H15A 0.9300 .
C16 C17 1.389(12) .
C16 H16A 0.9300 .
C17 C18 1.381(11) .
C18 C19 1.374(12) .
C18 H18A 0.9300 .
C19 H19A 0.9300 .
C21 C20 1.4398(15) .
C21 C20' 1.440(2) .
C21 H21A 0.9600 .
C21 H21B 0.9600 .
C21 H21C 0.9600 .
C21 H21D 0.9600 .
C21 H21E 0.9600 .
C21 H21F 0.9600 .
C20 H20A 0.9700 .
C20 H20B 0.9700 .
C22 C23 1.4396(15) .
C22 H22A 0.9700 .
C22 H22B 0.9700 .
C23 H23A 0.9600 .
C23 H23B 0.9600 .
C23 H23C 0.9600 .
C20' H20C 0.9700 .
C20' H20D 0.9700 .
C22' C23' 1.440(2) .
C22' H22C 0.9700 .
C22' H22D 0.9700 .
C23' H23D 0.9600 .
C23' H23E 0.9600 .
C23' H23F 0.9600 .
C24 C28 1.385(12) .
C24 C25 1.392(12) .
C25 C26 1.370(13) .
C25 H25A 0.9300 .
C26 H26A 0.9300 .
C27 C28 1.368(12) .
C27 H27A 0.9300 .
C28 H28A 0.9300 .
C29 C30 1.377(14) .
C29 H29A 0.9300 .
C30 C31 1.374(13) .
C30 H30A 0.9300 .
C31 C32 1.388(12) .
C32 C33 1.389(13) .
C32 H32A 0.9300 .
C33 H33A 0.9300 .
C34 C35 1.442(2) .
C34 H34A 0.9700 .
C34 H34B 0.9700 .
C35 H35A 0.9600 .
C35 H35B 0.9600 .
C35 H35C 0.9600 .
C36 C37 1.442(2) .
C36 H36A 0.9700 .
C36 H36B 0.9700 .
C37 H37A 0.9600 .
C37 H37B 0.9600 .
C37 H37C 0.9600 .
C38 C42 1.371(13) .
C38 C39 1.402(12) .
C39 C40 1.377(12) .
C39 H39A 0.9300 .
C40 H40A 0.9300 .
C41 C42 1.371(14) .
C41 H41A 0.9300 .
C42 H42A 0.9300 .

loop_
_geom_torsion_atom_site_label_1
_geom_torsion_atom_site_label_2
_geom_torsion_atom_site_label_3
_geom_torsion_atom_site_label_4
_geom_torsion
_geom_torsion_site_symmetry_1
_geom_torsion_site_symmetry_4
C46' F7 C46 F9 -48(3) . .
C46' F7 C46 F8 -148(3) . .
C46' F7 C46 S3 75(2) . .
O8 S3 C46 F9 66.1(17) . .
O9 S3 C46 F9 -41(2) . .
O7 S3 C46 F9 -169.6(15) . .
O9' S3 C46 F9 -60(3) . .
O8' S3 C46 F9 87.9(19) . .
C46' S3 C46 F9 33(5) . .
O8 S3 C46 F8 -178.9(15) . .
O9 S3 C46 F8 74(2) . .
O7 S3 C46 F8 -54.6(15) . .
O9' S3 C46 F8 55(3) . .
O8' S3 C46 F8 -157.1(16) . .
C46' S3 C46 F8 148(6) . .
O8 S3 C46 F7 -47.5(19) . .
O9 S3 C46 F7 -155(2) . .
O7 S3 C46 F7 76.8(17) . .
O9' S3 C46 F7 -174(3) . .
O8' S3 C46 F7 -26(2) . .
C46' S3 C46 F7 -81(5) . .
C46 F7 C46' F9' 66(3) . .
C46 F7 C46' F8' 175(3) . .
C46 F7 C46' S3 -68(4) . .
O8 S3 C46' F9' 157(8) . .
O9 S3 C46' F9' 55(8) . .
O7 S3 C46' F9' -81(8) . .
O9' S3 C46' F9' 35(8) . .
O8' S3 C46' F9' 170(7) . .
C46 S3 C46' F9' -56(4) . .
O8 S3 C46' F7 -88(3) . .
O9 S3 C46' F7 171(3) . .
O7 S3 C46' F7 34(3) . .
O9' S3 C46' F7 150(3) . .
O8' S3 C46' F7 -75(4) . .
C46 S3 C46' F7 59(7) . .
O8 S3 C46' F8' 21(4) . .
O9 S3 C46' F8' -80(4) . .
O7 S3 C46' F8' 144(4) . .
O9' S3 C46' F8' -101(4) . .
O8' S3 C46' F8' 34(5) . .
C46 S3 C46' F8' 168(9) . .
O5' S2 O6' Ag2 -10(6) . 2_656
O4 S2 O6' Ag2 -103(6) . 2_656
O6 S2 O6' Ag2 -171(8) . 2_656
O5 S2 O6' Ag2 2(4) . 2_656
O4' S2 O6' Ag2 -141(5) . 2_656
C45 S2 O6' Ag2 101(5) . 2_656
N1 Ag1 N1 C1 -91(37) 2_765 .
N1 Ag1 N1 C5 95(37) 2_765 .
N3 Ag2 N2 C12 -109.7(11) . .
O6' Ag2 N2 C12 24.0(15) 2_656 .
N3 Ag2 N2 C13 61.5(12) . .
O6' Ag2 N2 C13 -164.8(15) 2_656 .
N2 Ag2 N3 C19 120.3(9) . .
O6' Ag2 N3 C19 -11.5(15) 2_656 .
N2 Ag2 N3 C15 -61.0(12) . .
O6' Ag2 N3 C15 167.2(15) 2_656 .
N5 Ag3 N4 C27 -98(2) . .
N5 Ag3 N4 C26 85(2) . .
N4 Ag3 N5 C29 101(2) . .
N4 Ag3 N5 C33 -71(2) . .
N6 Ag4 N6 C40 7(22) 2_465 .
N6 Ag4 N6 C41 -167(22) 2_465 .
C5 N1 C1 C2 3.0(13) . .
Ag1 N1 C1 C2 -171.4(7) . .
N1 C1 C2 C3 -0.1(13) . .
C1 C2 C3 C4 -2.6(12) . .
C1 C2 C3 Si1 171.5(7) . .
C6 Si1 C3 C4 -139.3(7) . .
C8 Si1 C3 C4 -13.4(9) . .
C10 Si1 C3 C4 104.6(8) . .
C6 Si1 C3 C2 47.1(8) . .
C8 Si1 C3 C2 173.0(7) . .
C10 Si1 C3 C2 -69.0(8) . .
C2 C3 C4 C5 2.3(13) . .
Si1 C3 C4 C5 -171.6(7) . .
C1 N1 C5 C4 -3.2(14) . .
Ag1 N1 C5 C4 171.0(7) . .
C3 C4 C5 N1 0.6(15) . .
C8 Si1 C6 C7 68.7(9) . .
C10 Si1 C6 C7 -53.3(9) . .
C3 Si1 C6 C7 -166.3(8) . .
C6 Si1 C8 C9 -59.0(10) . .
C10 Si1 C8 C9 62.1(10) . .
C3 Si1 C8 C9 175.9(8) . .
C6 Si1 C10 C11 -40.6(8) . .
C8 Si1 C10 C11 -164.1(7) . .
C3 Si1 C10 C11 77.2(8) . .
C6 Si1 C10 C14 144.4(7) . .
C8 Si1 C10 C14 20.9(8) . .
C3 Si1 C10 C14 -97.7(7) . .
C14 C10 C11 C12 0.6(13) . .
Si1 C10 C11 C12 -174.8(8) . .
C13 N2 C12 C11 -1.5(16) . .
Ag2 N2 C12 C11 170.2(8) . .
C10 C11 C12 N2 0.4(16) . .
C12 N2 C13 C14 1.7(16) . .
Ag2 N2 C13 C14 -169.9(7) . .
C11 C10 C14 C13 -0.4(12) . .
Si1 C10 C14 C13 174.9(7) . .
N2 C13 C14 C10 -0.8(15) . .
C19 N3 C15 C16 0.2(14) . .
Ag2 N3 C15 C16 -178.6(7) . .
N3 C15 C16 C17 -0.9(14) . .
C15 C16 C17 C18 0.1(13) . .
C15 C16 C17 Si2 177.0(7) . .
C24 Si2 C17 C18 -144.7(7) . .
C22' Si2 C17 C18 88.2(10) . .
C20 Si2 C17 C18 -21.6(12) . .
C22 Si2 C17 C18 105.8(9) . .
C20' Si2 C17 C18 -39.0(11) . .
C24 Si2 C17 C16 38.6(8) . .
C22' Si2 C17 C16 -88.5(10) . .
C20 Si2 C17 C16 161.7(12) . .
C22 Si2 C17 C16 -70.9(9) . .
C20' Si2 C17 C16 144.3(10) . .
C16 C17 C18 C19 1.2(13) . .
Si2 C17 C18 C19 -175.6(7) . .
C15 N3 C19 C18 1.3(14) . .
Ag2 N3 C19 C18 -180.0(7) . .
C17 C18 C19 N3 -2.0(14) . .
C20' C21 C20 Si2 93(2) . .
C24 Si2 C20 C21 -44(3) . .
C17 Si2 C20 C21 -165(2) . .
C22' Si2 C20 C21 78(2) . .
C22 Si2 C20 C21 81(3) . .
C20' Si2 C20 C21 -80.8(17) . .
C24 Si2 C22 C23 -64(4) . .
C17 Si2 C22 C23 48(4) . .
C22' Si2 C22 C23 177(5) . .
C20 Si2 C22 C23 168(4) . .
C20' Si2 C22 C23 175(4) . .
C20 C21 C20' Si2 -57.9(5) . .
C24 Si2 C20' C21 -80.1(17) . .
C17 Si2 C20' C21 167.0(15) . .
C22' Si2 C20' C21 42(2) . .
C20 Si2 C20' C21 65.9(8) . .
C22 Si2 C20' C21 43(2) . .
C24 Si2 C22' C23' -150(2) . .
C17 Si2 C22' C23' -26(2) . .
C20 Si2 C22' C23' 91(2) . .
C22 Si2 C22' C23' -82(3) . .
C20' Si2 C22' C23' 97(2) . .
C17 Si2 C24 C28 30.7(9) . .
C22' Si2 C24 C28 155.8(10) . .
C20 Si2 C24 C28 -91.3(11) . .
C22 Si2 C24 C28 135.6(10) . .
C20' Si2 C24 C28 -81.4(9) . .
C17 Si2 C24 C25 -151.2(8) . .
C22' Si2 C24 C25 -26.0(11) . .
C20 Si2 C24 C25 86.8(11) . .
C22 Si2 C24 C25 -46.3(11) . .
C20' Si2 C24 C25 96.7(9) . .
C28 C24 C25 C26 3.7(15) . .
Si2 C24 C25 C26 -174.6(8) . .
C27 N4 C26 C25 3.5(16) . .
Ag3 N4 C26 C25 -179.1(8) . .
C24 C25 C26 N4 -4.9(17) . .
C26 N4 C27 C28 -1.2(16) . .
Ag3 N4 C27 C28 -178.6(8) . .
N4 C27 C28 C24 0.3(17) . .
C25 C24 C28 C27 -1.5(15) . .
Si2 C24 C28 C27 176.8(8) . .
C33 N5 C29 C30 1.2(18) . .
Ag3 N5 C29 C30 -170.7(9) . .
N5 C29 C30 C31 1.0(19) . .
C29 C30 C31 C32 -2.2(16) . .
C29 C30 C31 Si3 171.4(9) . .
C36 Si3 C31 C30 149.7(8) . .
C34 Si3 C31 C30 24.1(10) . .
C38 Si3 C31 C30 -91.4(9) . .
C36 Si3 C31 C32 -37.0(8) . .
C34 Si3 C31 C32 -162.6(7) . .
C38 Si3 C31 C32 82.0(8) . .
C30 C31 C32 C33 1.3(14) . .
Si3 C31 C32 C33 -172.5(7) . .
C29 N5 C33 C32 -2.2(16) . .
Ag3 N5 C33 C32 169.9(8) . .
C31 C32 C33 N5 1.0(16) . .
C36 Si3 C34 C35 63.3(10) . .
C38 Si3 C34 C35 -60.8(10) . .
C31 Si3 C34 C35 -172.1(8) . .
C34 Si3 C36 C37 66.0(9) . .
C38 Si3 C36 C37 -172.2(8) . .
C31 Si3 C36 C37 -60.2(9) . .
C36 Si3 C38 C42 -156.8(10) . .
C34 Si3 C38 C42 -32.9(11) . .
C31 Si3 C38 C42 86.0(10) . .
C36 Si3 C38 C39 29.8(9) . .
C34 Si3 C38 C39 153.6(8) . .
C31 Si3 C38 C39 -87.4(8) . .
C42 C38 C39 C40 -3.6(14) . .
Si3 C38 C39 C40 170.3(7) . .
C41 N6 C40 C39 2.8(15) . .
Ag4 N6 C40 C39 -171.5(7) . .
C38 C39 C40 N6 -0.2(14) . .
C40 N6 C41 C42 -1(2) . .
Ag4 N6 C41 C42 173.0(11) . .
N6 C41 C42 C38 -3(2) . .
C39 C38 C42 C41 4.9(19) . .
Si3 C38 C42 C41 -169.0(11) . .
O3 S1 C44 F1 -54.8(11) . .
O2 S1 C44 F1 67.5(10) . .
O1 S1 C44 F1 -175.8(9) . .
O3 S1 C44 F2 64.7(10) . .
O2 S1 C44 F2 -172.9(9) . .
O1 S1 C44 F2 -56.3(10) . .
O3 S1 C44 F3 179.5(11) . .
O2 S1 C44 F3 -58.2(12) . .
O1 S1 C44 F3 58.4(12) . .
F4' F5' C45 F6' 131(3) . .
F4' F5' C45 F4 18.3(19) . .
F4' F5' C45 F5 148(6) . .
F4' F5' C45 F6 129(3) . .
F4' F5' C45 S2 -104.8(16) . .
F5' F4' C45 F6' -103(2) . .
F5' F4' C45 F4 -146(4) . .
F5' F4' C45 F5 -15(3) . .
F5' F4' C45 F6 -132(3) . .
F5' F4' C45 S2 105(2) . .
O5' S2 C45 F6' 74(4) . .
O6' S2 C45 F6' -33(3) . .
O4 S2 C45 F6' 159(2) . .
O6 S2 C45 F6' -74(2) . .
O5 S2 C45 F6' 42(2) . .
O4' S2 C45 F6' -140(3) . .
O5' S2 C45 F4 -163(4) . .
O6' S2 C45 F4 90(3) . .
O4 S2 C45 F4 -77.6(15) . .
O6 S2 C45 F4 49.3(16) . .
O5 S2 C45 F4 164.9(14) . .
O4' S2 C45 F4 -17(2) . .
O5' S2 C45 F5 -13(4) . .
O6' S2 C45 F5 -119(3) . .
O4 S2 C45 F5 72.7(17) . .
O6 S2 C45 F5 -160.4(17) . .
O5 S2 C45 F5 -44.7(17) . .
O4' S2 C45 F5 133(2) . .
O5' S2 C45 F5' -42(4) . .
O6' S2 C45 F5' -149(3) . .
O4 S2 C45 F5' 43(2) . .
O6 S2 C45 F5' 170(2) . .
O5 S2 C45 F5' -74(2) . .
O4' S2 C45 F5' 104(3) . .
O5' S2 C45 F6 97(4) . .
O6' S2 C45 F6 -10(3) . .
O4 S2 C45 F6 -177.6(16) . .
O6 S2 C45 F6 -50.7(16) . .
O5 S2 C45 F6 65.0(16) . .
O4' S2 C45 F6 -117(2) . .
O5' S2 C45 F4' -130(4) . .
O6' S2 C45 F4' 124(3) . .
O4 S2 C45 F4' -44.3(17) . .
O6 S2 C45 F4' 82.6(17) . .
O5 S2 C45 F4' -161.8(16) . .
O4' S2 C45 F4' 16(2) . .
